data_7027714
loop_
_publ_author_name
'Bella, Pedro A.'
'Crespo, Olga'
'Fern\'andez, Eduardo J.'
'Fischer, Axel K.'
'Jones, Peter G.'
'Laguna, Antonio'
'L\'opez-de-Luzuriaga, Jos\'e M.'
'Monge, Miguel'

_publ_section_title
;
 Gold complexes of 3,4-bis(diphenylphosphinoamino)toluene and
 1,2-bis(diphenylphosphinoamino)benzene. A comparative
 study&#x200A;&#x2020;
;
_journal_issue 22
_journal_name_full 'Journal of the Chemical Society, Dalton Transactions'
_journal_page_first 4009
_journal_paper_doi 10.1039/a905857e
_journal_year 1999
_chemical_formula_sum 'C72 H35 Au2 Cl4 F30 N2 P2 S2'
_chemical_formula_weight 2159.81
_chemical_name_systematic
;
 ?
;
_space_group_IT_number 2
_symmetry_cell_setting triclinic
_symmetry_space_group_name_Hall '-P 1'
_symmetry_space_group_name_H-M 'P -1'
_atom_sites_solution_hydrogens geom
_atom_sites_solution_primary direct
_atom_sites_solution_secondary difmap
_audit_creation_method SHELXL-97
_cell_angle_alpha 104.44(2)
_cell_angle_beta 104.18(2)
_cell_angle_gamma 90.93(2)
_cell_formula_units_Z 2
_cell_length_a 13.651(2)
_cell_length_b 16.877(2)
_cell_length_c 17.226(2)
_cell_measurement_reflns_used 8192
_cell_measurement_temperature 173(2)
_cell_measurement_theta_max 25
_cell_measurement_theta_min 3
_cell_volume 3713.5(10)
_computing_cell_refinement 'Siemens SAINT'
_computing_data_collection 'Siemens SMART'
_computing_data_reduction 'Siemens SAINT'
_computing_molecular_graphics 'Siemens XP'
_computing_publication_material SHELXL-97
_computing_structure_refinement 'SHELXL-97 (Sheldrick, 1997)'
_computing_structure_solution 'SHELXS-97 (Sheldrick, 1990)'
_diffrn_ambient_temperature 173(2)
_diffrn_measured_fraction_theta_full 0.955
_diffrn_measured_fraction_theta_max 0.955
_diffrn_measurement_device_type 'Siemens SMART'
_diffrn_measurement_method \w-scans
_diffrn_radiation_monochromator graphite
_diffrn_radiation_source 'fine-focus sealed tube'
_diffrn_radiation_type MoK\a
_diffrn_radiation_wavelength 0.71073
_diffrn_reflns_av_R_equivalents 0.1145
_diffrn_reflns_av_sigmaI/netI 0.3051
_diffrn_reflns_limit_h_max 16
_diffrn_reflns_limit_h_min -12
_diffrn_reflns_limit_k_max 20
_diffrn_reflns_limit_k_min -18
_diffrn_reflns_limit_l_max 19
_diffrn_reflns_limit_l_min -20
_diffrn_reflns_number 18143
_diffrn_reflns_theta_full 25.00
_diffrn_reflns_theta_max 25.00
_diffrn_reflns_theta_min 1.25
_exptl_absorpt_coefficient_mu 4.310
_exptl_absorpt_correction_T_max 0.999
_exptl_absorpt_correction_T_min 0.352
_exptl_absorpt_correction_type 'multiple scans (SADABS)'
_exptl_crystal_colour yellow
_exptl_crystal_density_diffrn 1.932
_exptl_crystal_density_method 'not measured'
_exptl_crystal_description column
_exptl_crystal_F_000 2078
_exptl_crystal_size_max 0.32
_exptl_crystal_size_mid 0.10
_exptl_crystal_size_min 0.06
_refine_diff_density_max 2.132
_refine_diff_density_min -2.118
_refine_diff_density_rms 0.278
_refine_ls_extinction_method none
_refine_ls_goodness_of_fit_ref 0.939
_refine_ls_hydrogen_treatment riding
_refine_ls_matrix_type full
_refine_ls_number_parameters 637
_refine_ls_number_reflns 12491
_refine_ls_number_restraints 166
_refine_ls_restrained_S_all 0.933
_refine_ls_R_factor_all 0.2037
_refine_ls_R_factor_gt 0.0939
_refine_ls_shift/su_max 1.721
_refine_ls_shift/su_mean 0.030
_refine_ls_structure_factor_coef Fsqd
_refine_ls_weighting_details 'calc w=1/[\s^2^(Fo^2^)+(0.0444P)^2^] where P=(Fo^2^+2Fc^2^)/3'
_refine_ls_weighting_scheme calc
_refine_ls_wR_factor_gt 0.1925
_refine_ls_wR_factor_ref 0.2291
_reflns_number_gt 5242
_reflns_number_total 12491
_reflns_threshold_expression >2sigma(I)
_cod_data_source_file 905857esup1.cif
_cod_data_source_block mno126
_cod_depositor_comments
;
The following automatic conversions were performed:

'_geom_bond_publ_flag' value 'Y' changed to 'y' according to
/home/saulius/struct/CIF-dictionaries/cif_core.dic dictionary named
'cif_core.dic' version 2.4.2 from 2011-04-26 (16
times).

'_geom_angle_publ_flag' value 'Y' changed to 'y' according
to /home/saulius/struct/CIF-dictionaries/cif_core.dic dictionary
named 'cif_core.dic' version 2.4.2 from 2011-04-26 (26 times).

Automatic conversion script
Id: cif_fix_values 1891 2012-01-12 08:04:46Z andrius 
;
_cod_original_cell_volume 3713.5(8)
_cod_database_code 7027714

loop_
_symmetry_equiv_pos_as_xyz
'x, y, z'
'-x, -y, -z'

loop_
_atom_site_label
_atom_site_type_symbol
_atom_site_fract_x
_atom_site_fract_y
_atom_site_fract_z
_atom_site_U_iso_or_equiv
_atom_site_adp_type
_atom_site_occupancy
_atom_site_symmetry_multiplicity
_atom_site_calc_flag
_atom_site_refinement_flags
Au1 Au 0.10164(6) 0.22379(5) 0.35270(5) 0.0281(3) Uani 1 1 d .
Au2 Au 0.65085(7) 0.26828(6) 0.16299(5) 0.0282(3) Uani 1 1 d .
P1 P 0.1564(4) 0.1967(4) 0.1580(3) 0.0282(14) Uani 1 1 d .
P2 P 0.5931(4) 0.2182(4) 0.3369(3) 0.0274(14) Uani 1 1 d .
S1 S 0.0486(4) 0.2399(4) 0.2142(3) 0.0309(14) Uani 1 1 d .
S2 S 0.6989(4) 0.2837(4) 0.3099(3) 0.0320(14) Uani 1 1 d .
N1 N 0.2756(12) 0.2205(10) 0.2131(9) 0.027(4) Uiso 1 1 d .
H1 H 0.3130 0.1788 0.2155 0.033 Uiso 1 1 calc R
N2 N 0.4717(13) 0.2295(11) 0.2947(10) 0.032(4) Uiso 1 1 d .
H2 H 0.4324 0.1852 0.2645 0.038 Uiso 1 1 calc R
C11 C 0.3256(16) 0.2990(13) 0.2569(11) 0.030(5) Uiso 1 1 d D
C12 C 0.4270(17) 0.3076(14) 0.3045(12) 0.038(6) Uiso 1 1 d D
C13 C 0.4753(18) 0.3855(14) 0.3518(12) 0.044(6) Uiso 1 1 d D
H13 H 0.5438 0.3886 0.3828 0.052 Uiso 1 1 calc R
C14 C 0.4286(18) 0.4556(15) 0.3551(13) 0.040(6) Uiso 1 1 d D
C15 C 0.3293(18) 0.4506(14) 0.3084(13) 0.043(6) Uiso 1 1 d D
H15 H 0.2959 0.4996 0.3086 0.051 Uiso 1 1 calc R
C16 C 0.2751(18) 0.3733(14) 0.2596(13) 0.041(6) Uiso 1 1 d D
H16 H 0.2064 0.3714 0.2294 0.049 Uiso 1 1 calc R
C17 C 0.485(2) 0.5372(18) 0.4038(16) 0.068(8) Uiso 1 1 d D
C21 C 0.1407(12) 0.2359(11) 0.0706(12) 0.030(5) Uiso 1 1 d D
C22 C 0.0475(15) 0.2614(11) 0.0348(11) 0.038(6) Uiso 1 1 d D
H22 H -0.0054 0.2640 0.0621 0.045 Uiso 1 1 calc R
C23 C 0.0309(18) 0.2827(13) -0.0384(13) 0.052(7) Uiso 1 1 d D
H23 H -0.0329 0.3003 -0.0615 0.063 Uiso 1 1 calc R
C24 C 0.1072(15) 0.2787(16) -0.0790(16) 0.064(8) Uiso 1 1 d D
H24 H 0.0961 0.2939 -0.1298 0.077 Uiso 1 1 calc R
C25 C 0.2001(18) 0.2522(15) -0.0455(14) 0.055(7) Uiso 1 1 d D
H25 H 0.2522 0.2487 -0.0738 0.066 Uiso 1 1 calc R
C26 C 0.2168(17) 0.2312(14) 0.0285(13) 0.048(7) Uiso 1 1 d D
H26 H 0.2806 0.2134 0.0512 0.058 Uiso 1 1 calc R
C31 C 0.1492(11) 0.0868(12) 0.1243(10) 0.022(5) Uiso 1 1 d D
C32 C 0.2322(16) 0.0486(12) 0.1062(10) 0.041(6) Uiso 1 1 d D
H32 H 0.2938 0.0795 0.1130 0.050 Uiso 1 1 calc R
C33 C 0.2230(16) -0.0392(12) 0.0769(11) 0.039(6) Uiso 1 1 d D
H33 H 0.2797 -0.0661 0.0636 0.047 Uiso 1 1 calc R
C34 C 0.1323(12) -0.0875(14) 0.0669(12) 0.032(5) Uiso 1 1 d D
H34 H 0.1278 -0.1458 0.0505 0.039 Uiso 1 1 calc R
C35 C 0.0486(15) -0.0431(12) 0.0830(12) 0.038(6) Uiso 1 1 d D
H35 H -0.0152 -0.0725 0.0728 0.046 Uiso 1 1 calc R
C36 C 0.0571(15) 0.0451(12) 0.1142(11) 0.033(5) Uiso 1 1 d D
H36 H 0.0013 0.0735 0.1273 0.040 Uiso 1 1 calc R
C41 C 0.1073(9) 0.0968(13) 0.3189(10) 0.034(6) Uiso 1 1 d D
C42 C 0.1931(13) 0.0569(11) 0.3107(8) 0.030(6) Uiso 1 1 d D
C43 C 0.1962(15) -0.0285(12) 0.2890(10) 0.039(6) Uiso 1 1 d D
C44 C 0.1079(10) -0.0765(16) 0.2756(14) 0.044(7) Uiso 1 1 d D
C45 C 0.0195(15) -0.0401(11) 0.2828(12) 0.036(6) Uiso 1 1 d D
C46 C 0.0214(13) 0.0456(10) 0.3047(10) 0.021(5) Uiso 1 1 d D
F1 F 0.2795(8) 0.1026(7) 0.3221(7) 0.037(3) Uani 1 1 d D
F2 F 0.2826(10) -0.0600(8) 0.2810(8) 0.053(4) Uani 1 1 d D
F3 F 0.1081(11) -0.1570(9) 0.2535(9) 0.060(4) Uani 1 1 d D
F4 F -0.0656(9) -0.0863(8) 0.2684(9) 0.058(4) Uani 1 1 d D
F5 F -0.0677(8) 0.0784(7) 0.3090(7) 0.037(3) Uani 1 1 d D
C51 C 0.0978(10) 0.3492(13) 0.3927(10) 0.035(6) Uiso 1 1 d D
C52 C 0.1843(15) 0.4008(12) 0.4360(9) 0.047(7) Uiso 1 1 d D
C53 C 0.1849(15) 0.4882(12) 0.4614(11) 0.047(7) Uiso 1 1 d D
C54 C 0.0942(10) 0.5205(16) 0.4388(13) 0.043(6) Uiso 1 1 d D
C55 C 0.0050(15) 0.4746(11) 0.3956(12) 0.036(6) Uiso 1 1 d D
C56 C 0.0089(13) 0.3880(11) 0.3762(11) 0.024(5) Uiso 1 1 d D
F6 F 0.2732(9) 0.3684(8) 0.4560(7) 0.047(4) Uani 1 1 d D
F7 F 0.2683(10) 0.5313(8) 0.5039(9) 0.072(5) Uani 1 1 d D
F8 F 0.0915(12) 0.6008(9) 0.4637(9) 0.071(5) Uani 1 1 d D
F9 F -0.0812(10) 0.5060(8) 0.3802(8) 0.059(4) Uani 1 1 d D
F10 F -0.0778(9) 0.3420(7) 0.3359(7) 0.044(4) Uani 1 1 d D
C61 C 0.1328(10) 0.2210(10) 0.4745(12) 0.028(5) Uiso 1 1 d D
C62 C 0.0572(14) 0.2283(9) 0.5153(11) 0.040(6) Uiso 1 1 d D
C63 C 0.0753(15) 0.2278(10) 0.5990(12) 0.046(7) Uiso 1 1 d D
C64 C 0.1723(10) 0.2206(14) 0.6398(15) 0.047(7) Uiso 1 1 d D
C65 C 0.2507(15) 0.2129(14) 0.6026(12) 0.041(6) Uiso 1 1 d D
C66 C 0.2281(14) 0.2132(12) 0.5193(11) 0.030(5) Uiso 1 1 d D
F11 F -0.0386(9) 0.2339(9) 0.4744(8) 0.058(4) Uani 1 1 d D
F12 F -0.0016(11) 0.2344(10) 0.6342(9) 0.078(5) Uani 1 1 d D
F13 F 0.1939(11) 0.2184(8) 0.7200(8) 0.062(4) Uani 1 1 d D
F14 F 0.3442(10) 0.2057(9) 0.6426(8) 0.060(4) Uani 1 1 d D
F15 F 0.3049(9) 0.2040(8) 0.4828(7) 0.049(4) Uani 1 1 d D
C71 C 0.5968(11) 0.1095(12) 0.3047(10) 0.025(5) Uiso 1 1 d D
C72 C 0.6898(15) 0.0747(12) 0.3024(10) 0.037(6) Uiso 1 1 d D
H72 H 0.7489 0.1097 0.3112 0.045 Uiso 1 1 calc R
C73 C 0.6968(15) -0.0054(12) 0.2885(10) 0.033(6) Uiso 1 1 d D
H73 H 0.7612 -0.0262 0.2889 0.039 Uiso 1 1 calc R
C74 C 0.6153(12) -0.0586(14) 0.2737(12) 0.036(6) Uiso 1 1 d D
H74 H 0.6216 -0.1161 0.2629 0.044 Uiso 1 1 calc R
C75 C 0.5249(15) -0.0282(12) 0.2747(12) 0.036(6) Uiso 1 1 d D
H75 H 0.4668 -0.0653 0.2629 0.043 Uiso 1 1 calc R
C76 C 0.5140(15) 0.0529(11) 0.2918(11) 0.030(5) Uiso 1 1 d D
H76 H 0.4497 0.0721 0.2953 0.035 Uiso 1 1 calc R
C81 C 0.6150(13) 0.2470(11) 0.4481(13) 0.029(6) Uiso 1 1 d D
C82 C 0.7111(18) 0.2665(11) 0.4978(13) 0.053(7) Uiso 1 1 d D
H82 H 0.7652 0.2723 0.4734 0.064 Uiso 1 1 calc R
C83 C 0.7328(19) 0.2783(13) 0.5851(13) 0.057(7) Uiso 1 1 d D
H83 H 0.8003 0.2919 0.6186 0.068 Uiso 1 1 calc R
C84 C 0.6545(15) 0.2696(14) 0.6202(17) 0.059(8) Uiso 1 1 d D
H84 H 0.6679 0.2770 0.6785 0.071 Uiso 1 1 calc R
C85 C 0.5575(19) 0.2505(15) 0.5719(14) 0.057(8) Uiso 1 1 d D
H85 H 0.5030 0.2463 0.5963 0.069 Uiso 1 1 calc R
C86 C 0.5390(18) 0.2370(14) 0.4844(13) 0.054(7) Uiso 1 1 d D
H86 H 0.4720 0.2206 0.4505 0.065 Uiso 1 1 calc R
C91 C 0.6222(9) 0.2650(9) 0.0403(12) 0.026(5) Uiso 1 1 d D
C92 C 0.5248(13) 0.2627(8) -0.0063(10) 0.026(5) Uiso 1 1 d D
C93 C 0.5037(15) 0.2578(10) -0.0907(11) 0.042(6) Uiso 1 1 d D
C94 C 0.5828(10) 0.2546(13) -0.1271(14) 0.041(6) Uiso 1 1 d D
C95 C 0.6811(15) 0.2583(14) -0.0814(12) 0.042(7) Uiso 1 1 d D
C96 C 0.6997(14) 0.2618(13) 0.0028(11) 0.033(6) Uiso 1 1 d D
F16 F 0.7969(9) 0.2654(9) 0.0447(8) 0.054(4) Uani 1 1 d D
F17 F 0.7575(10) 0.2556(9) -0.1186(9) 0.068(5) Uani 1 1 d D
F18 F 0.5625(11) 0.2496(9) -0.2105(7) 0.060(4) Uani 1 1 d D
F19 F 0.4083(10) 0.2557(9) -0.1357(7) 0.057(4) Uani 1 1 d D
F20 F 0.4460(8) 0.2645(7) 0.0269(7) 0.039(3) Uani 1 1 d D
C101 C 0.6461(9) 0.1434(13) 0.1294(10) 0.028(5) Uiso 1 1 d D
C102 C 0.5593(13) 0.0920(11) 0.1131(8) 0.029(5) Uiso 1 1 d D
C103 C 0.5551(13) 0.0106(10) 0.0947(9) 0.028(5) Uiso 1 1 d D
C104 C 0.6430(9) -0.0307(14) 0.0899(13) 0.035(6) Uiso 1 1 d D
C105 C 0.7326(13) 0.0191(11) 0.1052(12) 0.029(5) Uiso 1 1 d D
C106 C 0.7321(14) 0.1007(11) 0.1231(12) 0.032(6) Uiso 1 1 d D
F21 F 0.4696(8) 0.1257(7) 0.1170(7) 0.042(3) Uani 1 1 d D
F22 F 0.4686(9) -0.0381(7) 0.0808(7) 0.039(3) Uani 1 1 d D
F23 F 0.6419(10) -0.1138(8) 0.0713(7) 0.050(4) Uani 1 1 d D
F24 F 0.8191(10) -0.0192(9) 0.1033(8) 0.055(4) Uani 1 1 d D
F25 F 0.8238(9) 0.1451(7) 0.1419(8) 0.046(4) Uani 1 1 d D
C111 C 0.6499(10) 0.3958(14) 0.1881(10) 0.040(6) Uiso 1 1 d D
C112 C 0.7339(17) 0.4432(13) 0.2051(9) 0.058(8) Uiso 1 1 d D
C113 C 0.7326(18) 0.5322(14) 0.2277(11) 0.064(8) Uiso 1 1 d D
C114 C 0.6464(11) 0.5648(19) 0.2323(16) 0.062(8) Uiso 1 1 d D
C115 C 0.5623(18) 0.5180(14) 0.2173(14) 0.054(8) Uiso 1 1 d D
C116 C 0.5634(17) 0.4291(13) 0.1909(14) 0.052(7) Uiso 1 1 d D
F26 F 0.8231(11) 0.4121(9) 0.2021(9) 0.064(4) Uani 1 1 d D
F27 F 0.8215(13) 0.5788(10) 0.2443(10) 0.097(6) Uani 1 1 d D
F28 F 0.6433(14) 0.6476(9) 0.2521(10) 0.093(6) Uani 1 1 d D
F29 F 0.4711(13) 0.5512(10) 0.2176(9) 0.091(7) Uani 1 1 d D
F30 F 0.4734(11) 0.3861(8) 0.1722(8) 0.059(4) Uani 1 1 d D
C198 C 0.028(7) 0.556(2) 0.235(5) 0.48(7) Uiso 1 1 d D
Cl1 Cl 0.0465(17) 0.4630(13) 0.1576(13) 0.290(10) Uiso 1 1 d D
Cl2 Cl 0.1128(13) 0.6256(10) 0.2077(10) 0.212(7) Uiso 1 1 d D
C199 C 0.717(2) 0.514(3) -0.059(3) 0.19(2) Uiso 1 1 d D
Cl3 Cl 0.8143(17) 0.4727(14) 0.0104(14) 0.307(11) Uiso 1 1 d D
Cl4 Cl 0.6194(12) 0.5202(10) 0.0000(9) 0.199(6) Uiso 1 1 d D
C195 C -0.0734(9) 0.0077(17) 0.4923(16) 0.068(8) Uiso 1 1 d D
C196 C -0.2099(16) 0.037(2) 0.508(2) 0.098(11) Uiso 1 1 d D
C197 C -0.353(2) 0.0055(19) 0.5067(18) 0.079(9) Uiso 1 1 d D

loop_
_atom_site_aniso_label
_atom_site_aniso_U_11
_atom_site_aniso_U_22
_atom_site_aniso_U_33
_atom_site_aniso_U_23
_atom_site_aniso_U_13
_atom_site_aniso_U_12
Au1 0.0240(6) 0.0298(6) 0.0312(6) 0.0046(5) 0.0116(5) 0.0016(4)
Au2 0.0283(6) 0.0283(6) 0.0293(6) 0.0067(5) 0.0107(5) 0.0002(5)
P1 0.026(3) 0.025(4) 0.028(3) 0.002(3) 0.002(3) 0.001(3)
P2 0.015(3) 0.036(4) 0.029(3) 0.007(3) 0.004(3) 0.000(3)
S1 0.024(3) 0.038(4) 0.030(3) 0.009(3) 0.006(3) 0.008(3)
S2 0.026(3) 0.041(4) 0.032(3) 0.016(3) 0.007(3) -0.007(3)
F1 0.021(7) 0.038(9) 0.046(8) -0.003(6) 0.013(6) -0.003(6)
F2 0.055(10) 0.036(9) 0.072(10) 0.015(8) 0.019(8) 0.020(8)
F3 0.069(11) 0.041(10) 0.081(11) 0.022(8) 0.035(9) 0.014(8)
F4 0.035(9) 0.048(10) 0.097(12) 0.018(9) 0.029(9) 0.002(7)
F5 0.019(7) 0.024(8) 0.062(9) -0.001(7) 0.013(7) -0.003(6)
F6 0.028(8) 0.050(9) 0.058(9) 0.003(7) 0.014(7) 0.002(7)
F7 0.046(10) 0.042(10) 0.098(12) -0.024(8) 0.011(9) -0.029(8)
F8 0.089(13) 0.043(11) 0.084(11) 0.006(9) 0.036(10) 0.017(9)
F9 0.039(9) 0.055(11) 0.077(10) 0.008(8) 0.014(8) 0.016(8)
F10 0.037(8) 0.043(9) 0.047(8) 0.003(7) 0.009(7) 0.000(7)
F11 0.040(9) 0.085(12) 0.065(10) 0.025(9) 0.036(8) 0.016(8)
F12 0.079(12) 0.114(15) 0.068(10) 0.030(10) 0.062(10) 0.006(10)
F13 0.093(12) 0.064(11) 0.032(8) 0.025(7) 0.009(8) -0.025(9)
F14 0.050(10) 0.086(12) 0.047(9) 0.035(8) 0.003(8) 0.002(9)
F15 0.032(8) 0.079(11) 0.046(8) 0.028(8) 0.015(7) 0.000(7)
F16 0.031(8) 0.082(12) 0.063(9) 0.033(9) 0.019(8) 0.012(8)
F17 0.060(11) 0.094(13) 0.080(11) 0.039(10) 0.053(10) 0.024(10)
F18 0.076(11) 0.080(12) 0.035(8) 0.024(8) 0.023(8) 0.025(9)
F19 0.043(9) 0.092(12) 0.036(8) 0.029(8) 0.002(7) 0.003(8)
F20 0.025(7) 0.052(9) 0.048(8) 0.022(7) 0.018(7) 0.006(6)
F21 0.024(7) 0.048(9) 0.057(9) 0.017(7) 0.013(7) 0.006(7)
F22 0.042(8) 0.040(9) 0.035(7) 0.010(6) 0.011(6) -0.009(6)
F23 0.068(10) 0.033(9) 0.048(8) 0.008(7) 0.017(8) 0.016(8)
F24 0.046(10) 0.066(11) 0.067(10) 0.021(8) 0.036(8) 0.026(8)
F25 0.030(8) 0.036(9) 0.070(10) 0.012(7) 0.011(7) -0.003(7)
F26 0.060(11) 0.060(11) 0.077(11) 0.025(9) 0.024(9) -0.011(8)
F27 0.108(15) 0.065(13) 0.110(14) 0.032(11) 0.008(12) -0.046(11)
F28 0.130(17) 0.027(11) 0.094(13) -0.008(9) 0.003(12) -0.010(10)
F29 0.112(16) 0.074(14) 0.081(12) 0.011(10) 0.021(11) 0.060(13)
F30 0.058(11) 0.048(10) 0.067(10) 0.009(8) 0.010(9) 0.007(8)

loop_
_atom_type_symbol
_atom_type_description
_atom_type_scat_dispersion_real
_atom_type_scat_dispersion_imag
_atom_type_scat_source
C C 0.0033 0.0016 'International Tables Vol C Tables 4.2.6.8 and 6.1.1.4'
H H 0.0000 0.0000 'International Tables Vol C Tables 4.2.6.8 and 6.1.1.4'
N N 0.0061 0.0033 'International Tables Vol C Tables 4.2.6.8 and 6.1.1.4'
Cl Cl 0.1484 0.1585 'International Tables Vol C Tables 4.2.6.8 and 6.1.1.4'
F F 0.0171 0.0103 'International Tables Vol C Tables 4.2.6.8 and 6.1.1.4'
P P 0.1023 0.0942 'International Tables Vol C Tables 4.2.6.8 and 6.1.1.4'
S S 0.1246 0.1234 'International Tables Vol C Tables 4.2.6.8 and 6.1.1.4'
Au Au -2.0133 8.8022 'International Tables Vol C Tables 4.2.6.8 and 6.1.1.4'

loop_
_geom_angle_atom_site_label_1
_geom_angle_atom_site_label_2
_geom_angle_atom_site_label_3
_geom_angle
_geom_angle_site_symmetry_1
_geom_angle_publ_flag
C61 Au1 C51 87.7(6) . y
C61 Au1 C41 89.2(6) . y
C51 Au1 C41 176.9(6) . y
C61 Au1 S1 172.3(4) . y
C51 Au1 S1 86.5(4) . y
C41 Au1 S1 96.5(4) . y
C91 Au2 C101 88.1(6) . y
C91 Au2 C111 87.8(6) . y
C101 Au2 C111 175.6(6) . y
C91 Au2 S2 173.7(4) . y
C101 Au2 S2 96.2(4) . y
C111 Au2 S2 88.0(5) . y
N1 P1 C21 107.7(8) . y
N1 P1 C31 102.8(8) . y
C21 P1 C31 108.6(8) . y
N1 P1 S1 117.0(6) . y
C21 P1 S1 106.8(6) . y
C31 P1 S1 113.7(6) . y
N2 P2 C71 101.6(8) . y
N2 P2 C81 108.5(8) . y
C71 P2 C81 107.6(8) . y
N2 P2 S2 117.0(7) . y
C71 P2 S2 114.9(6) . y
C81 P2 S2 106.9(7) . y
P1 S1 Au1 106.3(3) . y
P2 S2 Au2 107.4(3) . y
C11 N1 P1 128.8(14) . ?
C12 N2 P2 124.3(16) . ?
N1 C11 C12 121.1(18) . ?
N1 C11 C16 122.5(19) . ?
C12 C11 C16 116(2) . ?
C11 C12 C13 121(2) . ?
C11 C12 N2 111.6(19) . ?
C13 C12 N2 127(2) . ?
C14 C13 C12 123(2) . ?
C13 C14 C15 118(2) . ?
C13 C14 C17 121(2) . ?
C15 C14 C17 121(2) . ?
C14 C15 C16 122(2) . ?
C11 C16 C15 120(2) . ?
C22 C21 C26 118(2) . ?
C22 C21 P1 120.9(14) . ?
C26 C21 P1 120.3(14) . ?
C23 C22 C21 121.4(19) . ?
C22 C23 C24 120(2) . ?
C23 C24 C25 120(3) . ?
C26 C25 C24 120(2) . ?
C25 C26 C21 120.6(19) . ?
C32 C31 C36 123(2) . ?
C32 C31 P1 119.5(14) . ?
C36 C31 P1 117.0(13) . ?
C31 C32 C33 118.2(19) . ?
C34 C33 C32 122.4(19) . ?
C33 C34 C35 116(2) . ?
C34 C35 C36 122.3(18) . ?
C31 C36 C35 117.7(17) . ?
C46 C41 C42 115(2) . ?
C46 C41 Au1 120.2(12) . ?
C42 C41 Au1 125.1(13) . ?
F1 C42 C41 118.1(16) . ?
F1 C42 C43 117.3(15) . ?
C41 C42 C43 124.6(18) . ?
F2 C43 C44 122.6(19) . ?
F2 C43 C42 119.2(17) . ?
C44 C43 C42 118.2(19) . ?
F3 C44 C43 119.4(16) . ?
F3 C44 C45 120.6(16) . ?
C43 C44 C45 120(2) . ?
F4 C45 C44 119.9(18) . ?
F4 C45 C46 121.0(16) . ?
C44 C45 C46 119.1(19) . ?
F5 C46 C41 119.5(16) . ?
F5 C46 C45 116.9(15) . ?
C41 C46 C45 123.6(17) . ?
C52 C51 C56 115(2) . ?
C52 C51 Au1 122.2(12) . ?
C56 C51 Au1 122.4(13) . ?
F6 C52 C51 119.5(17) . ?
F6 C52 C53 117.0(17) . ?
C51 C52 C53 123.5(18) . ?
F7 C53 C54 124.2(19) . ?
F7 C53 C52 119.4(17) . ?
C54 C53 C52 116.4(19) . ?
F8 C54 C53 117.9(16) . ?
F8 C54 C55 117.8(15) . ?
C53 C54 C55 124(2) . ?
F9 C55 C54 123.1(18) . ?
F9 C55 C56 120.2(17) . ?
C54 C55 C56 116.3(18) . ?
F10 C56 C51 118.8(16) . ?
F10 C56 C55 117.2(15) . ?
C51 C56 C55 123.9(17) . ?
C66 C61 C62 117(2) . ?
C66 C61 Au1 122.6(12) . ?
C62 C61 Au1 120.5(12) . ?
F11 C62 C61 120.0(16) . ?
F11 C62 C63 117.5(17) . ?
C61 C62 C63 122.4(18) . ?
F12 C63 C64 123.6(18) . ?
F12 C63 C62 119.1(17) . ?
C64 C63 C62 117.3(19) . ?
F13 C64 C63 119.9(16) . ?
F13 C64 C65 117.2(15) . ?
C63 C64 C65 123(2) . ?
F14 C65 C64 122.4(18) . ?
F14 C65 C66 120.4(17) . ?
C64 C65 C66 117.2(18) . ?
F15 C66 C61 120.0(16) . ?
F15 C66 C65 116.8(15) . ?
C61 C66 C65 123.2(17) . ?
C76 C71 C72 115.0(19) . ?
C76 C71 P2 124.0(13) . ?
C72 C71 P2 120.4(14) . ?
C73 C72 C71 121.7(19) . ?
C72 C73 C74 122(2) . ?
C75 C74 C73 118(2) . ?
C76 C75 C74 122(2) . ?
C75 C76 C71 120.6(18) . ?
C82 C81 C86 118(2) . ?
C82 C81 P2 120.4(15) . ?
C86 C81 P2 120.9(16) . ?
C81 C82 C83 122(2) . ?
C84 C83 C82 119(2) . ?
C85 C84 C83 120(3) . ?
C84 C85 C86 119(2) . ?
C81 C86 C85 122(2) . ?
C96 C91 C92 119(2) . ?
C96 C91 Au2 120.3(12) . ?
C92 C91 Au2 120.6(12) . ?
F20 C92 C91 121.6(15) . ?
F20 C92 C93 117.1(15) . ?
C91 C92 C93 121.3(17) . ?
F19 C93 C94 120.5(17) . ?
F19 C93 C92 120.8(16) . ?
C94 C93 C92 118.6(18) . ?
C95 C94 C93 121(2) . ?
C95 C94 F18 119.9(15) . ?
C93 C94 F18 119.0(14) . ?
F17 C95 C94 119.9(17) . ?
F17 C95 C96 121.1(17) . ?
C94 C95 C96 118.9(19) . ?
F16 C96 C91 122.3(16) . ?
F16 C96 C95 116.7(16) . ?
C91 C96 C95 120.9(17) . ?
C102 C101 C106 113(2) . ?
C102 C101 Au2 124.1(12) . ?
C106 C101 Au2 122.8(12) . ?
C103 C102 F21 115.7(16) . ?
C103 C102 C101 125.2(17) . ?
F21 C102 C101 119.1(16) . ?
C102 C103 F22 123.6(16) . ?
C102 C103 C104 120.6(18) . ?
F22 C103 C104 115.8(16) . ?
F23 C104 C105 121.5(14) . ?
F23 C104 C103 122.4(15) . ?
C105 C104 C103 116(2) . ?
C106 C105 F24 122.0(16) . ?
C106 C105 C104 120.7(17) . ?
F24 C105 C104 117.2(17) . ?
C105 C106 F25 117.1(16) . ?
C105 C106 C101 124.4(18) . ?
F25 C106 C101 118.4(16) . ?
C112 C111 C116 120(3) . ?
C112 C111 Au2 121.3(16) . ?
C116 C111 Au2 118.8(15) . ?
C111 C112 F26 122(2) . ?
C111 C112 C113 120(2) . ?
F26 C112 C113 117.6(19) . ?
C114 C113 F27 122(2) . ?
C114 C113 C112 119(2) . ?
F27 C113 C112 118(2) . ?
C115 C114 C113 121(3) . ?
C115 C114 F28 119.1(19) . ?
C113 C114 F28 120(2) . ?
C114 C115 F29 121(2) . ?
C114 C115 C116 120(2) . ?
F29 C115 C116 118.8(19) . ?
C111 C116 F30 124(2) . ?
C111 C116 C115 120(2) . ?
F30 C116 C115 115.8(18) . ?
Cl2 C198 Cl1 95(3) . ?
Cl3 C199 Cl4 98(2) . ?
C195 C195 C196 165(3) 2_556 ?
C195 C196 C197 152(2) . ?

loop_
_geom_bond_atom_site_label_1
_geom_bond_atom_site_label_2
_geom_bond_distance
_geom_bond_site_symmetry_2
_geom_bond_publ_flag
Au1 C61 2.048(19) . y
Au1 C51 2.06(2) . y
Au1 C41 2.08(2) . y
Au1 S1 2.403(5) . y
Au2 C91 2.039(19) . y
Au2 C101 2.04(2) . y
Au2 C111 2.09(2) . y
Au2 S2 2.400(5) . y
P1 N1 1.655(17) . y
P1 C21 1.76(2) . y
P1 C31 1.79(2) . y
P1 S1 2.005(8) . y
P2 N2 1.674(17) . y
P2 C71 1.78(2) . y
P2 C81 1.80(2) . y
P2 S2 2.013(8) . y
N1 C11 1.42(3) . ?
N2 C12 1.45(2) . ?
C11 C12 1.41(3) . ?
C11 C16 1.44(3) . ?
C12 C13 1.42(3) . ?
C13 C14 1.35(3) . ?
C14 C15 1.39(3) . ?
C14 C17 1.50(4) . ?
C15 C16 1.44(3) . ?
C21 C22 1.396(19) . ?
C21 C26 1.40(2) . ?
C22 C23 1.36(2) . ?
C23 C24 1.38(2) . ?
C24 C25 1.39(2) . ?
C25 C26 1.37(2) . ?
C31 C32 1.376(19) . ?
C31 C36 1.38(2) . ?
C32 C33 1.43(2) . ?
C33 C34 1.42(2) . ?
C34 C35 1.42(2) . ?
C35 C36 1.44(2) . ?
C41 C46 1.38(2) . ?
C41 C42 1.381(19) . ?
C42 F1 1.344(18) . ?
C42 C43 1.40(2) . ?
C43 F2 1.326(19) . ?
C43 C44 1.38(2) . ?
C44 F3 1.32(3) . ?
C44 C45 1.38(2) . ?
C45 F4 1.32(2) . ?
C45 C46 1.40(2) . ?
C46 F5 1.356(17) . ?
C51 C52 1.39(2) . ?
C51 C56 1.389(19) . ?
C52 F6 1.342(18) . ?
C52 C53 1.43(2) . ?
C53 F7 1.29(2) . ?
C53 C54 1.37(2) . ?
C54 F8 1.32(3) . ?
C54 C55 1.37(2) . ?
C55 F9 1.294(19) . ?
C55 C56 1.42(2) . ?
C56 F10 1.337(18) . ?
C61 C66 1.367(19) . ?
C61 C62 1.38(2) . ?
C62 F11 1.341(18) . ?
C62 C63 1.41(2) . ?
C63 F12 1.33(2) . ?
C63 C64 1.36(2) . ?
C64 F13 1.35(2) . ?
C64 C65 1.37(2) . ?
C65 F14 1.318(19) . ?
C65 C66 1.39(2) . ?
C66 F15 1.340(18) . ?
C71 C76 1.41(2) . ?
C71 C72 1.414(19) . ?
C72 C73 1.32(2) . ?
C73 C74 1.35(2) . ?
C74 C75 1.348(19) . ?
C75 C76 1.35(2) . ?
C81 C82 1.36(2) . ?
C81 C86 1.37(2) . ?
C82 C83 1.42(2) . ?
C83 C84 1.37(2) . ?
C84 C85 1.36(2) . ?
C85 C86 1.42(2) . ?
C91 C96 1.365(19) . ?
C91 C92 1.368(19) . ?
C92 F20 1.334(18) . ?
C92 C93 1.39(2) . ?
C93 F19 1.337(19) . ?
C93 C94 1.37(2) . ?
C94 C95 1.37(2) . ?
C94 F18 1.38(2) . ?
C95 F17 1.35(2) . ?
C95 C96 1.39(2) . ?
C96 F16 1.338(18) . ?
C101 C102 1.38(2) . ?
C101 C106 1.40(2) . ?
C102 C103 1.33(2) . ?
C102 F21 1.368(18) . ?
C103 F22 1.364(18) . ?
C103 C104 1.41(2) . ?
C104 F23 1.36(2) . ?
C104 C105 1.40(2) . ?
C105 C106 1.33(2) . ?
C105 F24 1.360(18) . ?
C106 F25 1.372(19) . ?
C111 C112 1.32(2) . ?
C111 C116 1.32(2) . ?
C112 F26 1.34(2) . ?
C112 C113 1.46(3) . ?
C113 C114 1.32(2) . ?
C113 F27 1.36(2) . ?
C114 C115 1.32(2) . ?
C114 F28 1.36(3) . ?
C115 F29 1.37(2) . ?
C115 C116 1.46(3) . ?
C116 F30 1.34(2) . ?
C198 Cl2 1.85(3) . ?
C198 Cl1 1.85(3) . ?
C199 Cl3 1.83(3) . ?
C199 Cl4 1.85(3) . ?
C195 C195 1.986(18) 2_556 ?
C195 C196 1.999(16) . ?
C196 C197 2.005(18) . ?
